data_7250280
loop_
_publ_author_name
'Wang, Min'
'Jian, Yu-Rui'
'Fu, Xin-Yu'
'Xiang, Wei'
'Zha, Xiao'
'Zheng, Hong-Yu'
'Cui, Bao-Dong'
'Zhang, Yun'
'Mou, Xue-Qing'
'Chen, Yong-Zheng'

_publ_section_title
;
 Photoinduced tunable fluoroalkylation or sulfonylation/cyclization of
 methindolylstyrenes via electron donor--acceptor complexes
;
_journal_issue 19
_journal_name_full 'Green Chemistry'
_journal_page_first 5433
_journal_page_last 5441
_journal_paper_doi 10.1039/D5GC01102G
_journal_volume 27
_journal_year 2025
_chemical_formula_moiety 'C26 H22 N2 O3 S'
_chemical_formula_sum 'C26 H22 N2 O3 S'
_chemical_formula_weight 442.51
_space_group_crystal_system triclinic
_space_group_IT_number 2
_space_group_name_Hall '-P 1'
_space_group_name_H-M_alt 'P -1'
_atom_sites_solution_hydrogens geom
_atom_sites_solution_primary dual
_audit_creation_date 2023-07-05
_audit_creation_method
;
Olex2 1.5-beta
(compiled 2022.04.07 svn.rca3783a0 for OlexSys, GUI svn.r6439)
;
_audit_update_record
;
2023-08-02 deposited with the CCDC.	2025-04-03 downloaded from the CCDC.
;
_cell_angle_alpha 65.104(4)
_cell_angle_beta 82.811(4)
_cell_angle_gamma 84.903(4)
_cell_formula_units_Z 4
_cell_length_a 8.8126(4)
_cell_length_b 16.8927(7)
_cell_length_c 19.2951(8)
_cell_measurement_reflns_used 5300
_cell_measurement_temperature 149.99(10)
_cell_measurement_theta_max 72.9640
_cell_measurement_theta_min 2.5430
_cell_volume 2582.9(2)
_computing_cell_refinement 'CrysAlisPro 1.171.38.43f (Rigaku OD, 2015)'
_computing_data_collection 'CrysAlisPro 1.171.38.43f (Rigaku OD, 2015)'
_computing_data_reduction 'CrysAlisPro 1.171.38.43f (Rigaku OD, 2015)'
_computing_molecular_graphics 'Olex2 1.5-beta (Dolomanov et al., 2009)'
_computing_publication_material 'Olex2 1.5-beta (Dolomanov et al., 2009)'
_computing_structure_refinement 'SHELXL 2018/3 (Sheldrick, 2015)'
_computing_structure_solution 'SHELXT 2018/2 (Sheldrick, 2018)'
_diffrn_ambient_environment N~2~
_diffrn_ambient_temperature 149.99(10)
_diffrn_detector 'CCD plate'
_diffrn_detector_area_resol_mean 5.2684
_diffrn_detector_type AtlasS2
_diffrn_measured_fraction_theta_full 0.998
_diffrn_measured_fraction_theta_max 0.998
_diffrn_measurement_details
;
List of Runs (angles in degrees, time in seconds):

  # Type    Start    End  Width  t~exp~   \w     \q     \k     \f   Frames
#--------------------------------------------------------------------------
  1  \w    -54.00  23.00   1.00    1.07    --  -40.73  38.00  90.00   77
  2  \w    -81.00  41.00   1.00    1.07    --  -40.73   0.00  30.00  122
  3  \w     29.00  85.00   1.00    1.07    --   40.73-125.00   0.00   56
  4  \w     38.00 136.00   1.00    1.20    --  106.95 -61.00  30.00   98
  5  \w     79.00 146.00   1.00    1.20    --  106.95  30.00   0.00   67
  6  \w    139.00 166.00   1.00    1.20    --  106.95  35.00 -52.00   27
  7  \w     82.00 125.00   1.00    1.20    --  106.95  35.00 -52.00   43
  8  \w     39.00 135.00   1.00    1.20    --  106.95 -61.00 -90.00   96
  9  \w     77.00 115.00   1.00    1.20    --  106.95-125.00-180.00   38
 10  \w     72.00 118.00   1.00    1.20    --  106.95-125.00 -30.00   46
 11  \w     71.00 109.00   1.00    1.20    --  106.95 -95.00   0.00   38
 12  \w     43.00 140.00   1.00    1.20    --  106.95 -77.00 150.00   97
 13  \w     32.00 135.00   1.00    1.20    --  106.95 -30.00 120.00  103
 14  \w     25.00 153.00   1.00    1.20    --  106.95 -15.00 -30.00  128
 15  \w     31.00  88.00   1.00    1.07    --   40.73-125.00-180.00   57
 16  \w    -51.00  -6.00   1.00    1.07    --  -40.73 125.00-180.00   45
;
_diffrn_measurement_device 'four-circle diffractometer'
_diffrn_measurement_device_type 'SuperNova, Dual, Cu at zero, AtlasS2'
_diffrn_measurement_method '\w scans'
_diffrn_orient_matrix_type 'CrysAlisPro convention (1999,Acta A55,543-557)'
_diffrn_orient_matrix_UB_11 -0.0528637000
_diffrn_orient_matrix_UB_12 -0.0936715000
_diffrn_orient_matrix_UB_13 0.0264024000
_diffrn_orient_matrix_UB_21 0.1569825000
_diffrn_orient_matrix_UB_22 -0.0367096000
_diffrn_orient_matrix_UB_23 0.0296857000
_diffrn_orient_matrix_UB_31 -0.0604805000
_diffrn_orient_matrix_UB_32 -0.0016176000
_diffrn_orient_matrix_UB_33 0.0790141000
_diffrn_radiation_monochromator mirror
_diffrn_radiation_probe x-ray
_diffrn_radiation_type 'Cu K\a'
_diffrn_radiation_wavelength 1.54184
_diffrn_reflns_av_R_equivalents 0.0820
_diffrn_reflns_av_unetI/netI 0.0904
_diffrn_reflns_Laue_measured_fraction_full 0.998
_diffrn_reflns_Laue_measured_fraction_max 0.998
_diffrn_reflns_limit_h_max 10
_diffrn_reflns_limit_h_min -10
_diffrn_reflns_limit_k_max 20
_diffrn_reflns_limit_k_min -19
_diffrn_reflns_limit_l_max 22
_diffrn_reflns_limit_l_min -11
_diffrn_reflns_number 16282
_diffrn_reflns_point_group_measured_fraction_full 0.998
_diffrn_reflns_point_group_measured_fraction_max 0.998
_diffrn_reflns_theta_full 66.593
_diffrn_reflns_theta_max 66.593
_diffrn_reflns_theta_min 2.537
_diffrn_source 'micro-focus sealed X-ray tube'
_diffrn_source_type 'SuperNova (Cu) X-ray Source'
_exptl_absorpt_coefficient_mu 1.329
_exptl_absorpt_correction_T_max 1.00000
_exptl_absorpt_correction_T_min 0.20524
_exptl_absorpt_correction_type multi-scan
_exptl_absorpt_process_details
;
CrysAlisPro 1.171.38.43f (Rigaku Oxford Diffraction, 2015)
Empirical absorption correction using spherical harmonics,
 implemented in SCALE3 ABSPACK scaling algorithm.
;
_exptl_crystal_colour 'light colourless'
_exptl_crystal_density_diffrn 1.138
_exptl_crystal_description block
_exptl_crystal_F_000 928
_exptl_crystal_size_max 0.16
_exptl_crystal_size_mid 0.14
_exptl_crystal_size_min 0.11
_refine_diff_density_max 1.321
_refine_diff_density_min -0.865
_refine_diff_density_rms 0.128
_refine_ls_extinction_method none
_refine_ls_goodness_of_fit_ref 1.039
_refine_ls_hydrogen_treatment constr
_refine_ls_matrix_type full
_refine_ls_number_parameters 581
_refine_ls_number_reflns 9103
_refine_ls_number_restraints 524
_refine_ls_restrained_S_all 1.013
_refine_ls_R_factor_all 0.1368
_refine_ls_R_factor_gt 0.1100
_refine_ls_shift/su_max 0.008
_refine_ls_shift/su_mean 0.003
_refine_ls_structure_factor_coef Fsqd
_refine_ls_weighting_details 'w=1/[\s^2^(Fo^2^)+(0.1583P)^2^+17.5778P] where P=(Fo^2^+2Fc^2^)/3'
_refine_ls_weighting_scheme calc
_refine_ls_wR_factor_gt 0.3322
_refine_ls_wR_factor_ref 0.3525
_reflns_Friedel_coverage 0.000
_reflns_number_gt 6225
_reflns_number_total 9103
_reflns_threshold_expression 'I > 2\s(I)'
_cod_data_source_file d5gc01102g2.cif
_cod_data_source_block 3-164h
_cod_depositor_comments 'Adding full bibliography for 7250280--7250281.cif.'
_cod_database_code 7250280
_shelx_shelxl_version_number 2018/3
_shelx_space_group_comment
;
The symmetry employed for this shelxl refinement is uniquely defined
by the following loop, which should always be used as a source of
symmetry information in preference to the above space-group names.
They are only intended as comments.
;
_olex2_refinement_description
;
1. Fixed Uiso
 At 1.2 times of:
  All C(H) groups, All C(H,H) groups
 At 1.5 times of:
  All C(H,H,H) groups
2. Rigid body (RIGU) restrains
 C48, S2, O4, O5, C35, C45, C34, H35, C36, C46, C49, C25, H34, C43, H36A, H36B,
  C37, H46, C47, H49, C50, C27, C31, C42, C44, C38, H47, H50, H27, C28, C30,
 H31, C41, N3, H44, H38, C39, C51, H28, C29, H30, C40, C01W, H39, N4, O6, H40,
 H01A, H01B, H01C, C32, H32A, H32B, H32C
 with sigma for 1-2 distances of 0.001 and sigma for 1-3 distances of 0.003
 O3, S1, O1, O2, C1, C8, C2, C6, H8, C9, C17, H2, C3, C5, H6, H9, C10, C19,
 C12, H17A, H17B, H3, C4, H5, C11, C26, C20, C24, C13, C7, C16, N2, H26, H20,
 C21, C23, H24, H13, C14, N1, C15, C18, H21, C22, H23, H14, H15, H18A, H18B,
 H18C, C33, H33A, H33B, H33C
 with sigma for 1-2 distances of 0.001 and sigma for 1-3 distances of 0.003
3.a Ternary CH refined with riding coordinates:
 C8(H8), C9(H9), C34(H34), C35(H35)
3.b Secondary CH2 refined with riding coordinates:
 C17(H17A,H17B), C36(H36A,H36B)
3.c Aromatic/amide H refined with riding coordinates:
 C2(H2), C3(H3), C5(H5), C6(H6), C13(H13), C14(H14), C15(H15), C20(H20),
 C21(H21), C23(H23), C24(H24), C26(H26), C27(H27), C28(H28), C30(H30), C31(H31),
  C38(H38), C39(H39), C40(H40), C44(H44), C46(H46), C47(H47), C49(H49), C50(H50)
3.d Idealised Me refined as rotating group:
 C18(H18A,H18B,H18C), C33(H33A,H33B,H33C), C01W(H01A,H01B,H01C), C32(H32A,H32B,
 H32C)
;
_smtbx_masks_void_probe_radius 1.2
_smtbx_masks_void_truncation_radius 1.2
_olex2_date_sample_data_collection 2023-07-05
_olex2_submission_special_instructions 'No special instructions were received'
_oxdiff_exptl_absorpt_empirical_details
;
Empirical correction (ABSPACK) includes:
- Absorption correction using spherical harmonics
- Frame scaling
- Detector area scaling
;
_oxdiff_exptl_absorpt_empirical_full_max 3.899
_oxdiff_exptl_absorpt_empirical_full_min 0.482

loop_
_space_group_symop_operation_xyz
'x, y, z'
'-x, -y, -z'

loop_
_atom_site_label
_atom_site_type_symbol
_atom_site_fract_x
_atom_site_fract_y
_atom_site_fract_z
_atom_site_U_iso_or_equiv
_atom_site_adp_type
_atom_site_occupancy
_atom_site_site_symmetry_order
_atom_site_calc_flag
_atom_site_refinement_flags_posn
_atom_site_refinement_flags_adp
_atom_site_refinement_flags_occupancy
_atom_site_disorder_assembly
_atom_site_disorder_group
S1 S 0.24899(10) 0.86147(5) 0.46283(4) 0.0257(2) Uani 1 1 d . . . . .
O1 O 0.3326(3) 0.93657(16) 0.41196(14) 0.0336(7) Uani 1 1 d . . . . .
O2 O 0.1530(3) 0.82287(15) 0.43195(13) 0.0326(6) Uani 1 1 d . . . . .
O3 O 1.0290(3) 0.57067(17) 0.55809(15) 0.0381(6) Uani 1 1 d . . . . .
N1 N -0.1765(5) 0.9358(2) 0.76937(19) 0.0471(9) Uani 1 1 d . . . . .
N2 N 0.4163(3) 0.86573(18) 0.70330(16) 0.0295(5) Uani 1 1 d . . . . .
C1 C 0.1341(4) 0.8891(2) 0.53292(18) 0.0263(6) Uani 1 1 d . . . . .
C2 C 0.0069(4) 0.8402(2) 0.5708(2) 0.0293(6) Uani 1 1 d . . . . .
H2 H -0.023128 0.797159 0.556302 0.035 Uiso 1 1 calc R U . . .
C3 C -0.0754(4) 0.8555(2) 0.6304(2) 0.0321(6) Uani 1 1 d . . . . .
H3 H -0.162266 0.822423 0.657598 0.039 Uiso 1 1 calc R U . . .
C4 C -0.0302(4) 0.9199(2) 0.6502(2) 0.0322(6) Uani 1 1 d . . . . .
C5 C 0.0931(4) 0.9719(2) 0.6088(2) 0.0316(7) Uani 1 1 d . . . . .
H5 H 0.119903 1.017527 0.620988 0.038 Uiso 1 1 calc R U . . .
C6 C 0.1763(4) 0.9557(2) 0.54918(19) 0.0282(6) Uani 1 1 d . . . . .
H6 H 0.260784 0.990043 0.520252 0.034 Uiso 1 1 calc R U . . .
C7 C -0.1102(5) 0.9309(2) 0.7146(2) 0.0359(8) Uani 1 1 d . . . . .
C8 C 0.3877(4) 0.7762(2) 0.51180(19) 0.0275(7) Uani 1 1 d . . . . .
H8 H 0.434767 0.754387 0.472847 0.033 Uiso 1 1 calc R U . . .
C9 C 0.5224(4) 0.8127(2) 0.53316(19) 0.0285(6) Uani 1 1 d . . . . .
H9 H 0.547725 0.870910 0.490952 0.034 Uiso 1 1 calc R U . . .
C10 C 0.4718(4) 0.8242(2) 0.60464(19) 0.0256(5) Uani 1 1 d . . . . .
C11 C 0.3562(4) 0.7716(2) 0.65759(19) 0.0257(5) Uani 1 1 d . . . . .
C12 C 0.2749(4) 0.7088(2) 0.6510(2) 0.0295(5) Uani 1 1 d . . . . .
C13 C 0.1630(5) 0.6683(2) 0.7108(2) 0.0359(7) Uani 1 1 d . . . . .
H13 H 0.105821 0.623993 0.709426 0.043 Uiso 1 1 calc R U . . .
C14 C 0.1332(5) 0.6922(3) 0.7735(2) 0.0388(7) Uani 1 1 d . . . . .
H14 H 0.057156 0.662687 0.813714 0.047 Uiso 1 1 calc R U . . .
C15 C 0.2112(5) 0.7571(2) 0.7781(2) 0.0355(7) Uani 1 1 d . . . . .
H15 H 0.189033 0.773402 0.819949 0.043 Uiso 1 1 calc R U . . .
C16 C 0.3234(4) 0.7973(2) 0.71895(19) 0.0296(5) Uani 1 1 d . . . . .
C17 C 0.3134(4) 0.6960(2) 0.5783(2) 0.0307(7) Uani 1 1 d . . . . .
H17A H 0.218678 0.683823 0.562374 0.037 Uiso 1 1 calc R U . . .
H17B H 0.384451 0.644366 0.588390 0.037 Uiso 1 1 calc R U . . .
C18 C 0.4292(5) 0.9089(2) 0.7521(2) 0.0418(9) Uani 1 1 d . . . . .
H18A H 0.486222 0.870510 0.795343 0.063 Uiso 1 1 calc R U . . .
H18B H 0.326780 0.922561 0.771473 0.063 Uiso 1 1 calc R U . . .
H18C H 0.483597 0.963007 0.722815 0.063 Uiso 1 1 calc R U . . .
C19 C 0.6637(4) 0.7490(2) 0.53994(19) 0.0269(6) Uani 1 1 d . . . . .
C20 C 0.6935(4) 0.6828(2) 0.6089(2) 0.0311(7) Uani 1 1 d . . . . .
H20 H 0.630468 0.676623 0.654383 0.037 Uiso 1 1 calc R U . . .
C21 C 0.8200(4) 0.6229(2) 0.6117(2) 0.0329(7) Uani 1 1 d . . . . .
H21 H 0.842030 0.576858 0.659291 0.039 Uiso 1 1 calc R U . . .
C22 C 0.9077(4) 0.6320(2) 0.5469(2) 0.0291(6) Uani 1 1 d . . . . .
C23 C 0.8778(4) 0.6982(2) 0.4764(2) 0.0308(7) Uani 1 1 d . . . . .
H23 H 0.940474 0.703931 0.430892 0.037 Uiso 1 1 calc R U . . .
C24 C 0.7537(4) 0.7559(2) 0.47418(19) 0.0297(7) Uani 1 1 d . . . . .
H24 H 0.730544 0.800908 0.426265 0.036 Uiso 1 1 calc R U . . .
C26 C 0.5061(4) 0.8808(2) 0.63485(19) 0.0291(6) Uani 1 1 d . . . . .
H26 H 0.580761 0.924026 0.611933 0.035 Uiso 1 1 calc R U . . .
C33 C 1.1310(5) 0.5764(3) 0.4906(2) 0.0434(9) Uani 1 1 d . . . . .
H33A H 1.070581 0.577236 0.450956 0.065 Uiso 1 1 calc R U . . .
H33B H 1.203136 0.525758 0.504746 0.065 Uiso 1 1 calc R U . . .
H33C H 1.187916 0.630090 0.470716 0.065 Uiso 1 1 calc R U . . .
S2 S 0.75417(10) 0.12375(5) 1.04478(5) 0.0275(2) Uani 1 1 d . . . . .
O4 O 0.8495(3) 0.15406(16) 1.08237(13) 0.0355(6) Uani 1 1 d . . . . .
O5 O 0.6703(3) 0.04635(16) 1.08939(14) 0.0355(7) Uani 1 1 d . . . . .
O6 O -0.0406(3) 0.39971(18) 0.99377(17) 0.0484(7) Uani 1 1 d . . . . .
N3 N 0.5878(4) 0.16124(19) 0.78973(16) 0.0329(5) Uani 1 1 d . . . . .
N4 N 1.1728(5) 0.0883(3) 0.7203(2) 0.0535(10) Uani 1 1 d . . . . .
C01W C 0.5863(5) 0.1236(3) 0.7342(2) 0.0456(9) Uani 1 1 d . . . . .
H01A H 0.528663 0.070052 0.757825 0.068 Uiso 1 1 calc R U . . .
H01B H 0.691541 0.109859 0.718197 0.068 Uiso 1 1 calc R U . . .
H01C H 0.537523 0.165646 0.689294 0.068 Uiso 1 1 calc R U . . .
C25 C 0.3423(4) 0.2418(2) 0.97599(19) 0.0281(6) Uani 1 1 d . . . . .
C27 C 0.2458(4) 0.2230(2) 1.0438(2) 0.0329(7) Uani 1 1 d . . . . .
H27 H 0.266301 0.171631 1.088022 0.039 Uiso 1 1 calc R U . . .
C28 C 0.1206(5) 0.2775(2) 1.0482(2) 0.0389(8) Uani 1 1 d . . . . .
H28 H 0.058031 0.263622 1.095309 0.047 Uiso 1 1 calc R U . . .
C29 C 0.0871(4) 0.3521(2) 0.9838(2) 0.0351(7) Uani 1 1 d . . . . .
C30 C 0.1827(5) 0.3717(3) 0.9156(2) 0.0407(8) Uani 1 1 d . . . . .
H30 H 0.162318 0.422862 0.871148 0.049 Uiso 1 1 calc R U . . .
C31 C 0.3050(5) 0.3175(3) 0.9130(2) 0.0368(8) Uani 1 1 d . . . . .
H31 H 0.367751 0.331911 0.865890 0.044 Uiso 1 1 calc R U . . .
C32 C -0.0737(5) 0.4804(3) 0.9325(3) 0.0524(11) Uani 1 1 d . . . . .
H32A H -0.029811 0.478902 0.883821 0.079 Uiso 1 1 calc R U . . .
H32B H -0.029237 0.527584 0.939219 0.079 Uiso 1 1 calc R U . . .
H32C H -0.184827 0.490606 0.932082 0.079 Uiso 1 1 calc R U . . .
C34 C 0.4805(4) 0.1827(2) 0.97501(19) 0.0285(6) Uani 1 1 d . . . . .
H34 H 0.455812 0.121620 1.011762 0.034 Uiso 1 1 calc R U . . .
C35 C 0.6145(4) 0.2119(2) 1.00368(19) 0.0277(7) Uani 1 1 d . . . . .
H35 H 0.567021 0.226332 1.047037 0.033 Uiso 1 1 calc R U . . .
C36 C 0.6887(4) 0.2973(2) 0.9433(2) 0.0306(7) Uani 1 1 d . . . . .
H36A H 0.617388 0.347461 0.939052 0.037 Uiso 1 1 calc R U . . .
H36B H 0.783389 0.305253 0.961889 0.037 Uiso 1 1 calc R U . . .
C37 C 0.7276(4) 0.2983(2) 0.8644(2) 0.0286(6) Uani 1 1 d . . . . .
C38 C 0.8385(5) 0.3452(3) 0.8071(2) 0.0369(7) Uani 1 1 d . . . . .
H38 H 0.895917 0.385744 0.814241 0.044 Uiso 1 1 calc R U . . .
C39 C 0.8660(5) 0.3334(3) 0.7400(2) 0.0409(7) Uani 1 1 d . . . . .
H39 H 0.940197 0.368155 0.701603 0.049 Uiso 1 1 calc R U . . .
C40 C 0.7919(5) 0.2739(3) 0.7254(2) 0.0373(7) Uani 1 1 d . . . . .
H40 H 0.815843 0.265986 0.679333 0.045 Uiso 1 1 calc R U . . .
C41 C 0.6807(4) 0.2266(2) 0.7819(2) 0.0302(6) Uani 1 1 d . . . . .
C42 C 0.6460(4) 0.2405(2) 0.84932(19) 0.0267(5) Uani 1 1 d . . . . .
C43 C 0.5352(4) 0.1829(2) 0.89670(19) 0.0268(5) Uani 1 1 d . . . . .
C44 C 0.5010(4) 0.1346(2) 0.86037(19) 0.0306(6) Uani 1 1 d . . . . .
H44 H 0.429147 0.089736 0.879967 0.037 Uiso 1 1 calc R U . . .
C45 C 0.8686(4) 0.1064(2) 0.96868(19) 0.0279(6) Uani 1 1 d . . . . .
C46 C 0.9935(4) 0.1583(2) 0.9331(2) 0.0291(6) Uani 1 1 d . . . . .
H46 H 1.022480 0.198254 0.951533 0.035 Uiso 1 1 calc R U . . .
C47 C 1.0734(4) 0.1502(2) 0.8710(2) 0.0324(6) Uani 1 1 d . . . . .
H47 H 1.160267 0.184340 0.846055 0.039 Uiso 1 1 calc R U . . .
C48 C 1.0286(4) 0.0925(2) 0.8441(2) 0.0325(6) Uani 1 1 d . . . . .
C49 C 0.8248(4) 0.0461(2) 0.94543(19) 0.0299(6) Uani 1 1 d . . . . .
H49 H 0.740784 0.010168 0.972178 0.036 Uiso 1 1 calc R U . . .
C50 C 0.9068(4) 0.0388(2) 0.8816(2) 0.0328(7) Uani 1 1 d . . . . .
H50 H 0.879622 -0.002253 0.864021 0.039 Uiso 1 1 calc R U . . .
C51 C 1.1108(5) 0.0889(3) 0.7754(2) 0.0399(8) Uani 1 1 d . . . . .

loop_
_atom_site_aniso_label
_atom_site_aniso_U_11
_atom_site_aniso_U_22
_atom_site_aniso_U_33
_atom_site_aniso_U_23
_atom_site_aniso_U_13
_atom_site_aniso_U_12
S1 0.0234(4) 0.0331(3) 0.0253(3) -0.0165(2) -0.0016(3) -0.0033(3)
O1 0.0311(12) 0.0379(10) 0.0334(11) -0.0149(8) -0.0058(10) -0.0052(10)
O2 0.0301(12) 0.0456(10) 0.0314(9) -0.0250(7) 0.0003(9) -0.0063(10)
O3 0.0251(10) 0.0474(10) 0.0475(9) -0.0275(8) 0.0010(8) 0.0043(7)
N1 0.0482(18) 0.0591(15) 0.0399(8) -0.0274(7) -0.0038(9) 0.0034(13)
N2 0.0275(11) 0.0366(8) 0.0306(7) -0.0196(5) -0.0022(7) -0.0040(7)
C1 0.0228(10) 0.0323(8) 0.0269(11) -0.0148(6) -0.0056(9) 0.0007(7)
C2 0.0246(11) 0.0349(11) 0.0325(9) -0.0168(7) -0.0061(9) -0.0024(8)
C3 0.0271(15) 0.0366(9) 0.0335(8) -0.0154(5) -0.0045(8) 0.0012(8)
C4 0.0287(11) 0.0366(8) 0.0337(8) -0.0165(5) -0.0093(8) 0.0057(7)
C5 0.0321(12) 0.0334(11) 0.0334(9) -0.0171(7) -0.0089(9) 0.0039(9)
C6 0.0284(15) 0.0287(8) 0.0290(8) -0.0123(5) -0.0078(8) 0.0005(8)
C7 0.0346(17) 0.0405(13) 0.0351(7) -0.0182(6) -0.0080(8) 0.0054(11)
C8 0.0253(11) 0.0297(10) 0.0323(12) -0.0176(7) -0.0008(8) -0.0045(8)
C9 0.0270(10) 0.0307(10) 0.0318(8) -0.0159(6) -0.0037(8) -0.0050(7)
C10 0.0214(11) 0.0278(8) 0.0308(7) -0.0141(5) -0.0055(8) -0.0022(8)
C11 0.0212(10) 0.0266(8) 0.0304(7) -0.0116(5) -0.0069(8) -0.0012(7)
C12 0.0276(11) 0.0257(8) 0.0362(8) -0.0115(6) -0.0099(8) -0.0027(7)
C13 0.0338(14) 0.0297(12) 0.0398(8) -0.0086(6) -0.0061(9) -0.0064(12)
C14 0.0321(15) 0.0390(9) 0.0404(9) -0.0120(6) -0.0005(11) -0.0043(8)
C15 0.0342(13) 0.0401(10) 0.0309(12) -0.0139(8) -0.0019(9) -0.0011(8)
C16 0.0274(11) 0.0327(8) 0.0313(8) -0.0145(6) -0.0072(8) -0.0016(7)
C17 0.0276(15) 0.0287(11) 0.0375(8) -0.0132(6) -0.0071(11) -0.0078(10)
C18 0.050(2) 0.0476(11) 0.0403(9) -0.0297(6) -0.0024(13) -0.0078(13)
C19 0.0234(11) 0.0328(11) 0.0314(8) -0.0192(7) -0.0015(7) -0.0079(8)
C20 0.0222(12) 0.0423(12) 0.0298(11) -0.0178(9) 0.0035(10) -0.0009(8)
C21 0.0238(12) 0.0448(12) 0.0365(9) -0.0237(9) -0.0032(8) 0.0014(8)
C22 0.0200(11) 0.0361(11) 0.0391(8) -0.0232(7) -0.0013(8) -0.0043(8)
C23 0.0233(12) 0.0432(12) 0.0337(11) -0.0242(8) 0.0022(10) -0.0041(8)
C24 0.0254(12) 0.0373(11) 0.0321(9) -0.0198(8) -0.0013(8) -0.0049(8)
C26 0.0281(14) 0.0342(9) 0.0299(8) -0.0171(5) -0.0024(8) -0.0066(9)
C33 0.0304(17) 0.0577(18) 0.0533(12) -0.0360(11) 0.0056(10) -0.0045(14)
S2 0.0270(4) 0.0324(3) 0.0261(3) -0.0145(2) -0.0030(3) -0.0036(3)
O4 0.0346(12) 0.0466(11) 0.0332(10) -0.0231(7) -0.0044(10) -0.0060(10)
O5 0.0385(13) 0.0359(10) 0.0321(11) -0.0135(8) -0.0009(10) -0.0071(10)
O6 0.0284(11) 0.0582(10) 0.0747(13) -0.0444(8) -0.0025(10) 0.0008(8)
N3 0.0334(12) 0.0424(8) 0.0322(7) -0.0240(5) -0.0057(8) -0.0002(7)
N4 0.062(2) 0.0619(17) 0.0356(8) -0.0224(8) 0.0007(10) 0.0056(15)
C01W 0.052(2) 0.0570(12) 0.0444(9) -0.0368(6) -0.0098(14) 0.0035(15)
C25 0.0231(11) 0.0393(11) 0.0284(9) -0.0193(7) -0.0009(8) -0.0085(8)
C27 0.0287(12) 0.0441(13) 0.0296(10) -0.0186(9) 0.0024(8) -0.0103(8)
C28 0.0314(13) 0.0485(12) 0.0477(13) -0.0300(9) -0.0010(11) -0.0087(8)
C29 0.0238(11) 0.0452(11) 0.0507(10) -0.0330(8) -0.0034(8) -0.0062(8)
C30 0.0340(13) 0.0473(13) 0.0474(11) -0.0259(10) -0.0041(9) -0.0024(9)
C31 0.0361(13) 0.0449(12) 0.0285(13) -0.0158(9) 0.0026(11) -0.0028(9)
C32 0.039(2) 0.0652(16) 0.0698(18) -0.0455(11) -0.0066(17) 0.0066(15)
C34 0.0240(10) 0.0358(11) 0.0300(8) -0.0176(7) 0.0019(7) -0.0091(7)
C35 0.0257(11) 0.0329(10) 0.0331(12) -0.0219(7) -0.0028(8) -0.0018(8)
C36 0.0275(16) 0.0329(11) 0.0367(8) -0.0191(7) -0.0043(11) -0.0020(10)
C37 0.0230(11) 0.0302(9) 0.0356(7) -0.0162(6) -0.0036(7) -0.0017(7)
C38 0.0294(14) 0.0402(14) 0.0373(8) -0.0120(7) -0.0008(10) -0.0067(11)
C39 0.0383(16) 0.0427(10) 0.0344(8) -0.0095(6) 0.0002(10) -0.0040(9)
C40 0.0325(13) 0.0441(10) 0.0316(12) -0.0134(7) -0.0015(9) 0.0030(8)
C41 0.0263(11) 0.0359(9) 0.0312(7) -0.0171(6) -0.0045(8) 0.0032(7)
C42 0.0239(11) 0.0290(8) 0.0292(7) -0.0135(5) -0.0064(8) 0.0008(7)
C43 0.0232(12) 0.0320(9) 0.0280(7) -0.0143(5) -0.0058(8) -0.0001(7)
C44 0.0269(14) 0.0367(9) 0.0336(8) -0.0192(5) -0.0054(8) -0.0012(9)
C45 0.0230(11) 0.0361(8) 0.0293(10) -0.0175(6) -0.0058(9) 0.0006(7)
C46 0.0235(11) 0.0358(12) 0.0321(9) -0.0178(7) -0.0049(9) 0.0009(8)
C47 0.0216(14) 0.0420(9) 0.0357(8) -0.0192(5) -0.0020(8) 0.0027(9)
C48 0.0303(11) 0.0376(9) 0.0302(8) -0.0144(5) -0.0089(8) 0.0065(7)
C49 0.0273(14) 0.0348(9) 0.0322(8) -0.0172(5) -0.0099(8) 0.0017(8)
C50 0.0324(12) 0.0377(12) 0.0349(9) -0.0209(7) -0.0093(9) 0.0033(9)
C51 0.0401(18) 0.0490(15) 0.0331(7) -0.0198(7) -0.0057(8) 0.0035(13)

loop_
_atom_type_symbol
_atom_type_description
_atom_type_scat_dispersion_real
_atom_type_scat_dispersion_imag
_atom_type_scat_source
C C 0.0181 0.0091 'International Tables Vol C Tables 4.2.6.8 and 6.1.1.4'
H H 0.0000 0.0000 'International Tables Vol C Tables 4.2.6.8 and 6.1.1.4'
N N 0.0311 0.0180 'International Tables Vol C Tables 4.2.6.8 and 6.1.1.4'
O O 0.0492 0.0322 'International Tables Vol C Tables 4.2.6.8 and 6.1.1.4'
S S 0.3331 0.5567 'International Tables Vol C Tables 4.2.6.8 and 6.1.1.4'

loop_
_geom_angle_atom_site_label_1
_geom_angle_atom_site_label_2
_geom_angle_atom_site_label_3
_geom_angle
_geom_angle_site_symmetry_1
_geom_angle_site_symmetry_3
_geom_angle_publ_flag
O1 S1 C1 107.94(17) . . ?
O1 S1 C8 107.33(15) . . ?
O2 S1 O1 119.31(15) . . ?
O2 S1 C1 107.93(16) . . ?
O2 S1 C8 105.86(16) . . ?
C1 S1 C8 108.00(16) . . ?
C22 O3 C33 117.4(3) . . ?
C16 N2 C18 126.4(3) . . ?
C26 N2 C16 108.2(3) . . ?
C26 N2 C18 125.2(3) . . ?
C2 C1 S1 117.9(3) . . ?
C6 C1 S1 119.5(3) . . ?
C6 C1 C2 122.5(3) . . ?
C1 C2 H2 120.7 . . ?
C3 C2 C1 118.6(4) . . ?
C3 C2 H2 120.7 . . ?
C2 C3 H3 120.1 . . ?
C2 C3 C4 119.7(3) . . ?
C4 C3 H3 120.1 . . ?
C3 C4 C7 118.9(3) . . ?
C5 C4 C3 121.1(4) . . ?
C5 C4 C7 120.0(4) . . ?
C4 C5 H5 120.6 . . ?
C4 C5 C6 118.8(4) . . ?
C6 C5 H5 120.6 . . ?
C1 C6 C5 119.1(3) . . ?
C1 C6 H6 120.5 . . ?
C5 C6 H6 120.4 . . ?
N1 C7 C4 176.8(4) . . ?
S1 C8 H8 105.3 . . ?
C9 C8 S1 112.2(2) . . ?
C9 C8 H8 105.3 . . ?
C17 C8 S1 113.1(2) . . ?
C17 C8 H8 105.3 . . ?
C17 C8 C9 114.7(3) . . ?
C8 C9 H9 108.8 . . ?
C10 C9 C8 108.4(3) . . ?
C10 C9 H9 108.8 . . ?
C10 C9 C19 113.8(3) . . ?
C19 C9 C8 108.2(3) . . ?
C19 C9 H9 108.8 . . ?
C11 C10 C9 119.8(3) . . ?
C26 C10 C9 134.9(3) . . ?
C26 C10 C11 105.2(3) . . ?
C12 C11 C10 128.0(4) . . ?
C12 C11 C16 122.6(3) . . ?
C16 C11 C10 109.2(3) . . ?
C11 C12 C13 116.3(4) . . ?
C11 C12 C17 115.8(3) . . ?
C13 C12 C17 127.8(4) . . ?
C12 C13 H13 119.5 . . ?
C12 C13 C14 121.1(4) . . ?
C14 C13 H13 119.5 . . ?
C13 C14 H14 118.9 . . ?
C15 C14 C13 122.1(4) . . ?
C15 C14 H14 118.9 . . ?
C14 C15 H15 121.5 . . ?
C14 C15 C16 117.0(4) . . ?
C16 C15 H15 121.5 . . ?
N2 C16 C11 106.7(3) . . ?
N2 C16 C15 132.4(4) . . ?
C15 C16 C11 120.8(4) . . ?
C8 C17 H17A 109.0 . . ?
C8 C17 H17B 109.0 . . ?
C12 C17 C8 112.9(3) . . ?
C12 C17 H17A 109.0 . . ?
C12 C17 H17B 109.0 . . ?
H17A C17 H17B 107.8 . . ?
N2 C18 H18A 109.5 . . ?
N2 C18 H18B 109.5 . . ?
N2 C18 H18C 109.5 . . ?
H18A C18 H18B 109.5 . . ?
H18A C18 H18C 109.5 . . ?
H18B C18 H18C 109.5 . . ?
C20 C19 C9 121.3(3) . . ?
C24 C19 C9 118.8(3) . . ?
C24 C19 C20 119.7(3) . . ?
C19 C20 H20 120.3 . . ?
C19 C20 C21 119.4(3) . . ?
C21 C20 H20 120.3 . . ?
C20 C21 H21 120.1 . . ?
C22 C21 C20 119.8(3) . . ?
C22 C21 H21 120.1 . . ?
C21 C22 O3 113.8(3) . . ?
C21 C22 C23 121.5(3) . . ?
C23 C22 O3 124.6(3) . . ?
C22 C23 H23 120.9 . . ?
C22 C23 C24 118.3(3) . . ?
C24 C23 H23 120.9 . . ?
C19 C24 C23 121.3(3) . . ?
C19 C24 H24 119.3 . . ?
C23 C24 H24 119.3 . . ?
N2 C26 H26 124.7 . . ?
C10 C26 N2 110.6(3) . . ?
C10 C26 H26 124.7 . . ?
O3 C33 H33A 109.5 . . ?
O3 C33 H33B 109.5 . . ?
O3 C33 H33C 109.5 . . ?
H33A C33 H33B 109.5 . . ?
H33A C33 H33C 109.5 . . ?
H33B C33 H33C 109.5 . . ?
O4 S2 O5 118.80(15) . . ?
O4 S2 C35 105.75(17) . . ?
O4 S2 C45 108.58(17) . . ?
O5 S2 C35 106.95(16) . . ?
O5 S2 C45 107.64(17) . . ?
C45 S2 C35 108.78(16) . . ?
C29 O6 C32 118.0(3) . . ?
C41 N3 C01W 125.4(3) . . ?
C41 N3 C44 108.9(3) . . ?
C44 N3 C01W 125.6(3) . . ?
N3 C01W H01A 109.5 . . ?
N3 C01W H01B 109.5 . . ?
N3 C01W H01C 109.5 . . ?
H01A C01W H01B 109.5 . . ?
H01A C01W H01C 109.5 . . ?
H01B C01W H01C 109.5 . . ?
C27 C25 C34 119.8(3) . . ?
C31 C25 C27 116.3(3) . . ?
C31 C25 C34 123.9(3) . . ?
C25 C27 H27 119.1 . . ?
C28 C27 C25 121.9(3) . . ?
C28 C27 H27 119.1 . . ?
C27 C28 H28 120.0 . . ?
C27 C28 C29 119.9(4) . . ?
C29 C28 H28 120.0 . . ?
O6 C29 C28 115.2(3) . . ?
O6 C29 C30 126.0(3) . . ?
C28 C29 C30 118.8(4) . . ?
C29 C30 H30 120.0 . . ?
C31 C30 C29 120.1(3) . . ?
C31 C30 H30 120.0 . . ?
C25 C31 H31 118.5 . . ?
C30 C31 C25 123.1(4) . . ?
C30 C31 H31 118.5 . . ?
O6 C32 H32A 109.5 . . ?
O6 C32 H32B 109.5 . . ?
O6 C32 H32C 109.5 . . ?
H32A C32 H32B 109.5 . . ?
H32A C32 H32C 109.5 . . ?
H32B C32 H32C 109.5 . . ?
C25 C34 H34 108.5 . . ?
C25 C34 C35 108.0(3) . . ?
C25 C34 C43 115.0(3) . . ?
C35 C34 H34 108.5 . . ?
C43 C34 H34 108.5 . . ?
C43 C34 C35 108.2(3) . . ?
S2 C35 H35 105.6 . . ?
C34 C35 S2 112.3(2) . . ?
C34 C35 H35 105.6 . . ?
C36 C35 S2 112.9(2) . . ?
C36 C35 C34 113.9(3) . . ?
C36 C35 H35 105.6 . . ?
C35 C36 H36A 108.7 . . ?
C35 C36 H36B 108.7 . . ?
H36A C36 H36B 107.6 . . ?
C37 C36 C35 114.1(3) . . ?
C37 C36 H36A 108.7 . . ?
C37 C36 H36B 108.7 . . ?
C38 C37 C36 128.4(4) . . ?
C38 C37 C42 116.4(4) . . ?
C42 C37 C36 115.0(3) . . ?
C37 C38 H38 119.7 . . ?
C39 C38 C37 120.6(4) . . ?
C39 C38 H38 119.7 . . ?
C38 C39 H39 118.1 . . ?
C38 C39 C40 123.9(4) . . ?
C40 C39 H39 118.1 . . ?
C39 C40 H40 121.9 . . ?
C39 C40 C41 116.2(4) . . ?
C41 C40 H40 121.9 . . ?
N3 C41 C40 133.4(4) . . ?
N3 C41 C42 105.8(3) . . ?
C40 C41 C42 120.8(4) . . ?
C37 C42 C41 121.9(3) . . ?
C43 C42 C37 129.0(3) . . ?
C43 C42 C41 108.8(3) . . ?
C42 C43 C34 119.3(3) . . ?
C44 C43 C34 133.1(3) . . ?
C44 C43 C42 107.6(3) . . ?
N3 C44 H44 125.5 . . ?
C43 C44 N3 108.9(3) . . ?
C43 C44 H44 125.5 . . ?
C46 C45 S2 118.0(3) . . ?
C49 C45 S2 118.9(3) . . ?
C49 C45 C46 123.0(4) . . ?
C45 C46 H46 120.9 . . ?
C47 C46 C45 118.1(4) . . ?
C47 C46 H46 120.9 . . ?
C46 C47 H47 119.8 . . ?
C46 C47 C48 120.4(3) . . ?
C48 C47 H47 119.8 . . ?
C47 C48 C51 119.0(3) . . ?
C50 C48 C47 121.1(4) . . ?
C50 C48 C51 119.9(4) . . ?
C45 C49 H49 120.9 . . ?
C45 C49 C50 118.3(3) . . ?
C50 C49 H49 120.9 . . ?
C48 C50 H50 120.5 . . ?
C49 C50 C48 119.1(4) . . ?
C49 C50 H50 120.5 . . ?
N4 C51 C48 178.0(4) . . ?

loop_
_geom_bond_atom_site_label_1
_geom_bond_atom_site_label_2
_geom_bond_distance
_geom_bond_site_symmetry_2
_geom_bond_publ_flag
S1 O1 1.432(2) . ?
S1 O2 1.431(3) . ?
S1 C1 1.782(4) . ?
S1 C8 1.815(3) . ?
O3 C22 1.391(4) . ?
O3 C33 1.460(5) . ?
N1 C7 1.173(6) . ?
N2 C16 1.382(5) . ?
N2 C18 1.431(6) . ?
N2 C26 1.388(5) . ?
C1 C2 1.387(5) . ?
C1 C6 1.380(6) . ?
C2 H2 0.9500 . ?
C2 C3 1.386(6) . ?
C3 H3 0.9500 . ?
C3 C4 1.398(6) . ?
C4 C5 1.397(5) . ?
C4 C7 1.424(6) . ?
C5 H5 0.9500 . ?
C5 C6 1.399(5) . ?
C6 H6 0.9500 . ?
C8 H8 1.0000 . ?
C8 C9 1.557(5) . ?
C8 C17 1.547(4) . ?
C9 H9 1.0000 . ?
C9 C10 1.482(5) . ?
C9 C19 1.552(5) . ?
C10 C11 1.417(4) . ?
C10 C26 1.382(6) . ?
C11 C12 1.387(5) . ?
C11 C16 1.414(6) . ?
C12 C13 1.393(5) . ?
C12 C17 1.503(6) . ?
C13 H13 0.9500 . ?
C13 C14 1.419(7) . ?
C14 H14 0.9500 . ?
C14 C15 1.383(6) . ?
C15 H15 0.9500 . ?
C15 C16 1.388(5) . ?
C17 H17A 0.9900 . ?
C17 H17B 0.9900 . ?
C18 H18A 0.9800 . ?
C18 H18B 0.9800 . ?
C18 H18C 0.9800 . ?
C19 C20 1.368(4) . ?
C19 C24 1.376(5) . ?
C20 H20 0.9500 . ?
C20 C21 1.427(5) . ?
C21 H21 0.9500 . ?
C21 C22 1.343(5) . ?
C22 C23 1.388(5) . ?
C23 H23 0.9500 . ?
C23 C24 1.391(5) . ?
C24 H24 0.9500 . ?
C26 H26 0.9500 . ?
C33 H33A 0.9800 . ?
C33 H33B 0.9800 . ?
C33 H33C 0.9800 . ?
S2 O4 1.427(3) . ?
S2 O5 1.436(3) . ?
S2 C35 1.813(3) . ?
S2 C45 1.788(4) . ?
O6 C29 1.366(5) . ?
O6 C32 1.414(5) . ?
N3 C01W 1.460(6) . ?
N3 C41 1.379(5) . ?
N3 C44 1.389(4) . ?
N4 C51 1.135(6) . ?
C01W H01A 0.9800 . ?
C01W H01B 0.9800 . ?
C01W H01C 0.9800 . ?
C25 C27 1.398(5) . ?
C25 C31 1.391(5) . ?
C25 C34 1.509(5) . ?
C27 H27 0.9500 . ?
C27 C28 1.390(6) . ?
C28 H28 0.9500 . ?
C28 C29 1.390(5) . ?
C29 C30 1.398(5) . ?
C30 H30 0.9500 . ?
C30 C31 1.362(6) . ?
C31 H31 0.9500 . ?
C32 H32A 0.9800 . ?
C32 H32B 0.9800 . ?
C32 H32C 0.9800 . ?
C34 H34 1.0000 . ?
C34 C35 1.563(5) . ?
C34 C43 1.526(5) . ?
C35 H35 1.0000 . ?
C35 C36 1.558(4) . ?
C36 H36A 0.9900 . ?
C36 H36B 0.9900 . ?
C36 C37 1.511(5) . ?
C37 C38 1.391(5) . ?
C37 C42 1.403(5) . ?
C38 H38 0.9500 . ?
C38 C39 1.379(7) . ?
C39 H39 0.9500 . ?
C39 C40 1.384(7) . ?
C40 H40 0.9500 . ?
C40 C41 1.388(5) . ?
C41 C42 1.408(5) . ?
C42 C43 1.390(5) . ?
C43 C44 1.352(6) . ?
C44 H44 0.9500 . ?
C45 C46 1.388(5) . ?
C45 C49 1.375(6) . ?
C46 H46 0.9500 . ?
C46 C47 1.364(5) . ?
C47 H47 0.9500 . ?
C47 C48 1.387(6) . ?
C48 C50 1.387(5) . ?
C48 C51 1.452(6) . ?
C49 H49 0.9500 . ?
C49 C50 1.393(5) . ?
C50 H50 0.9500 . ?

loop_
_geom_torsion_atom_site_label_1
_geom_torsion_atom_site_label_2
_geom_torsion_atom_site_label_3
_geom_torsion_atom_site_label_4
_geom_torsion
_geom_torsion_site_symmetry_1
_geom_torsion_site_symmetry_2
_geom_torsion_site_symmetry_3
_geom_torsion_site_symmetry_4
_geom_torsion_publ_flag
S1 C1 C2 C3 174.1(3) . . . . ?
S1 C1 C6 C5 -174.5(3) . . . . ?
S1 C8 C9 C10 81.1(3) . . . . ?
S1 C8 C9 C19 -155.1(2) . . . . ?
S1 C8 C17 C12 -81.5(3) . . . . ?
O1 S1 C1 C2 157.9(3) . . . . ?
O1 S1 C1 C6 -24.0(3) . . . . ?
O1 S1 C8 C9 38.9(3) . . . . ?
O1 S1 C8 C17 170.6(3) . . . . ?
O2 S1 C1 C2 27.7(3) . . . . ?
O2 S1 C1 C6 -154.2(3) . . . . ?
O2 S1 C8 C9 167.4(2) . . . . ?
O2 S1 C8 C17 -60.9(3) . . . . ?
O3 C22 C23 C24 -178.8(4) . . . . ?
C1 S1 C8 C9 -77.2(3) . . . . ?
C1 S1 C8 C17 54.5(3) . . . . ?
C1 C2 C3 C4 0.7(5) . . . . ?
C2 C1 C6 C5 3.5(5) . . . . ?
C2 C3 C4 C5 2.8(5) . . . . ?
C2 C3 C4 C7 -176.1(3) . . . . ?
C3 C4 C5 C6 -3.2(5) . . . . ?
C4 C5 C6 C1 0.1(5) . . . . ?
C6 C1 C2 C3 -3.9(5) . . . . ?
C7 C4 C5 C6 175.6(3) . . . . ?
C8 S1 C1 C2 -86.3(3) . . . . ?
C8 S1 C1 C6 91.8(3) . . . . ?
C8 C9 C10 C11 26.8(4) . . . . ?
C8 C9 C10 C26 -149.4(4) . . . . ?
C8 C9 C19 C20 -92.7(4) . . . . ?
C8 C9 C19 C24 82.4(4) . . . . ?
C9 C8 C17 C12 48.9(4) . . . . ?
C9 C10 C11 C12 -2.3(5) . . . . ?
C9 C10 C11 C16 -177.5(3) . . . . ?
C9 C10 C26 N2 176.2(3) . . . . ?
C9 C19 C20 C21 176.6(4) . . . . ?
C9 C19 C24 C23 -177.1(3) . . . . ?
C10 C9 C19 C20 27.9(5) . . . . ?
C10 C9 C19 C24 -157.0(3) . . . . ?
C10 C11 C12 C13 -177.9(3) . . . . ?
C10 C11 C12 C17 -0.8(5) . . . . ?
C10 C11 C16 N2 0.8(4) . . . . ?
C10 C11 C16 C15 178.6(3) . . . . ?
C11 C10 C26 N2 -0.4(4) . . . . ?
C11 C12 C13 C14 1.3(5) . . . . ?
C11 C12 C17 C8 -22.2(4) . . . . ?
C12 C11 C16 N2 -174.7(3) . . . . ?
C12 C11 C16 C15 3.1(5) . . . . ?
C12 C13 C14 C15 0.9(6) . . . . ?
C13 C12 C17 C8 154.6(3) . . . . ?
C13 C14 C15 C16 -1.2(6) . . . . ?
C14 C15 C16 N2 176.5(4) . . . . ?
C14 C15 C16 C11 -0.7(5) . . . . ?
C16 N2 C26 C10 0.9(4) . . . . ?
C16 C11 C12 C13 -3.3(5) . . . . ?
C16 C11 C12 C17 173.8(3) . . . . ?
C17 C8 C9 C10 -49.8(4) . . . . ?
C17 C8 C9 C19 74.0(4) . . . . ?
C17 C12 C13 C14 -175.4(3) . . . . ?
C18 N2 C16 C11 -175.8(3) . . . . ?
C18 N2 C16 C15 6.7(6) . . . . ?
C18 N2 C26 C10 175.7(3) . . . . ?
C19 C9 C10 C11 -93.6(4) . . . . ?
C19 C9 C10 C26 90.1(5) . . . . ?
C19 C20 C21 C22 -0.4(6) . . . . ?
C20 C19 C24 C23 -2.0(6) . . . . ?
C20 C21 C22 O3 178.5(4) . . . . ?
C20 C21 C22 C23 -0.5(6) . . . . ?
C21 C22 C23 C24 0.1(6) . . . . ?
C22 C23 C24 C19 1.1(6) . . . . ?
C24 C19 C20 C21 1.6(6) . . . . ?
C26 N2 C16 C11 -1.0(4) . . . . ?
C26 N2 C16 C15 -178.5(4) . . . . ?
C26 C10 C11 C12 175.0(3) . . . . ?
C26 C10 C11 C16 -0.2(4) . . . . ?
C33 O3 C22 C21 -179.4(4) . . . . ?
C33 O3 C22 C23 -0.4(6) . . . . ?
S2 C35 C36 C37 81.5(3) . . . . ?
S2 C45 C46 C47 -174.7(3) . . . . ?
S2 C45 C49 C50 174.3(3) . . . . ?
O4 S2 C35 C34 -168.1(2) . . . . ?
O4 S2 C35 C36 61.5(3) . . . . ?
O4 S2 C45 C46 -30.0(3) . . . . ?
O4 S2 C45 C49 153.3(3) . . . . ?
O5 S2 C35 C34 -40.5(3) . . . . ?
O5 S2 C35 C36 -170.9(3) . . . . ?
O5 S2 C45 C46 -159.8(3) . . . . ?
O5 S2 C45 C49 23.5(3) . . . . ?
O6 C29 C30 C31 -178.5(4) . . . . ?
N3 C41 C42 C37 175.0(3) . . . . ?
N3 C41 C42 C43 0.8(4) . . . . ?
C01W N3 C41 C40 0.0(6) . . . . ?
C01W N3 C41 C42 -178.6(3) . . . . ?
C01W N3 C44 C43 178.6(3) . . . . ?
C25 C27 C28 C29 1.2(6) . . . . ?
C25 C34 C35 S2 154.8(2) . . . . ?
C25 C34 C35 C36 -75.3(4) . . . . ?
C25 C34 C43 C42 91.9(4) . . . . ?
C25 C34 C43 C44 -90.3(5) . . . . ?
C27 C25 C31 C30 0.5(6) . . . . ?
C27 C25 C34 C35 -84.9(4) . . . . ?
C27 C25 C34 C43 154.1(4) . . . . ?
C27 C28 C29 O6 178.3(4) . . . . ?
C27 C28 C29 C30 -1.1(6) . . . . ?
C28 C29 C30 C31 0.8(7) . . . . ?
C29 C30 C31 C25 -0.5(7) . . . . ?
C31 C25 C27 C28 -0.8(6) . . . . ?
C31 C25 C34 C35 93.2(4) . . . . ?
C31 C25 C34 C43 -27.8(5) . . . . ?
C32 O6 C29 C28 174.5(4) . . . . ?
C32 O6 C29 C30 -6.1(6) . . . . ?
C34 C25 C27 C28 177.4(4) . . . . ?
C34 C25 C31 C30 -177.7(4) . . . . ?
C34 C35 C36 C37 -48.1(4) . . . . ?
C34 C43 C44 N3 -178.6(3) . . . . ?
C35 S2 C45 C46 84.6(3) . . . . ?
C35 S2 C45 C49 -92.1(3) . . . . ?
C35 C34 C43 C42 -28.9(4) . . . . ?
C35 C34 C43 C44 148.9(4) . . . . ?
C35 C36 C37 C38 -154.5(4) . . . . ?
C35 C36 C37 C42 21.7(4) . . . . ?
C36 C37 C38 C39 175.3(4) . . . . ?
C36 C37 C42 C41 -172.9(3) . . . . ?
C36 C37 C42 C43 0.0(5) . . . . ?
C37 C38 C39 C40 -2.2(6) . . . . ?
C37 C42 C43 C34 4.6(5) . . . . ?
C37 C42 C43 C44 -173.8(3) . . . . ?
C38 C37 C42 C41 3.8(5) . . . . ?
C38 C37 C42 C43 176.7(3) . . . . ?
C38 C39 C40 C41 2.1(6) . . . . ?
C39 C40 C41 N3 -177.6(4) . . . . ?
C39 C40 C41 C42 0.9(5) . . . . ?
C40 C41 C42 C37 -3.9(5) . . . . ?
C40 C41 C42 C43 -178.1(3) . . . . ?
C41 N3 C44 C43 1.1(4) . . . . ?
C41 C42 C43 C34 178.2(3) . . . . ?
C41 C42 C43 C44 -0.2(4) . . . . ?
C42 C37 C38 C39 -0.9(5) . . . . ?
C42 C43 C44 N3 -0.6(4) . . . . ?
C43 C34 C35 S2 -80.1(3) . . . . ?
C43 C34 C35 C36 49.8(4) . . . . ?
C44 N3 C41 C40 177.5(4) . . . . ?
C44 N3 C41 C42 -1.1(4) . . . . ?
C45 S2 C35 C34 75.5(3) . . . . ?
C45 S2 C35 C36 -54.9(3) . . . . ?
C45 C46 C47 C48 0.9(5) . . . . ?
C45 C49 C50 C48 0.0(5) . . . . ?
C46 C45 C49 C50 -2.2(5) . . . . ?
C46 C47 C48 C50 -3.1(5) . . . . ?
C46 C47 C48 C51 176.6(3) . . . . ?
C47 C48 C50 C49 2.7(5) . . . . ?
C49 C45 C46 C47 1.8(5) . . . . ?
C51 C48 C50 C49 -177.0(3) . . . . ?

loop_
_smtbx_masks_void_nr
_smtbx_masks_void_average_x
_smtbx_masks_void_average_y
_smtbx_masks_void_average_z
_smtbx_masks_void_volume
_smtbx_masks_void_count_electrons
_smtbx_masks_void_content
1 0.500 0.500 -0.344 604.5 251.3 ?
